data_7213220
loop_
_publ_author_name
'Reutzel-Edens, Susan M.'
'Russell, Victoria A.'
'Yu, Lian'

_publ_contact_author
; 
Gregory A. Stephenson 
Eli Lilly and Company 
Lilly Corporate Center DC3811 
Indianapolis, Indiana  46285 
USA 
;
_publ_section_title
;
 Molecular basis for the stability relationships between homochiral and
 racemic crystals of tazofelone: a spectroscopic, crystallographic, and
 thermodynamic investigation
;
_journal_issue 5
_journal_name_full 'Journal of the Chemical Society, Perkin Transactions 2'
_journal_page_first 913
_journal_paper_doi 10.1039/a909259e
_journal_year 2000
_chemical_formula_sum 'C18 H27 N O2 S'
_chemical_formula_weight 321.47
_chemical_name_systematic
; 
? 
;
_space_group_IT_number 14
_symmetry_space_group_name_Hall '-P 2ybc'
_symmetry_space_group_name_H-M 'P 1 21/c 1'
_atom_sites_solution_hydrogens geom
_atom_sites_solution_primary direct
_atom_sites_solution_secondary difmap
_audit_creation_method SHELXL
_audit_update_record
; 
? 
;
_cell_angle_alpha 90.00
_cell_angle_beta 101.11(2)
_cell_angle_gamma 90.00
_cell_formula_units_Z 8
_cell_length_a 11.313(3)
_cell_length_b 17.082(4)
_cell_length_c 19.324(7)
_cell_measurement_temperature 293(2)
_cell_measurement_theta_max 28
_cell_measurement_theta_min 4
_cell_volume 3664.4(19)
_computing_cell_refinement 'SAINT (Siemens, 1994)'
_computing_data_collection 'SMART (Siemens, 1994)'
_computing_data_reduction 'SAINT (Siemens, 1994)'
_computing_molecular_graphics 'SHELXTL (Siemens, 1994)'
_computing_publication_material 'CIFTAB (Sheldrick, 1993)'
_computing_structure_refinement 'SHELXTL (Siemens, 1994)'
_computing_structure_solution 'SHELXTL (Siemens, 1994)'
_diffrn_measurement_device 'Siemens Platform'
_diffrn_measurement_method '\w scans'
_diffrn_radiation_monochromator graphite
_diffrn_radiation_source 'normal-focus sealed tube'
_diffrn_radiation_type MoK\a
_diffrn_radiation_wavelength 1.54178
_diffrn_reflns_av_R_equivalents 0.0478
_diffrn_reflns_av_sigmaI/netI 0.0249
_diffrn_reflns_limit_h_max 12
_diffrn_reflns_limit_h_min 0
_diffrn_reflns_limit_k_max 18
_diffrn_reflns_limit_k_min 0
_diffrn_reflns_limit_l_max 20
_diffrn_reflns_limit_l_min -21
_diffrn_reflns_number 5221
_diffrn_reflns_theta_max 56.99
_diffrn_reflns_theta_min 3.48
_diffrn_standards_interval_time 360
_exptl_absorpt_coefficient_mu 1.613
_exptl_crystal_density_diffrn 1.165
_exptl_crystal_density_meas ?
_exptl_crystal_F_000 1392
_refine_diff_density_max 0.316
_refine_diff_density_min -0.437
_refine_diff_density_rms 0.052
_refine_ls_extinction_coef 0.00017(12)
_refine_ls_extinction_expression Fc^*^=kFc[1+0.001xFc^2^\l^3^/sin(2\q)]^-1/4^
_refine_ls_extinction_method SHELXL
_refine_ls_goodness_of_fit_all 1.144
_refine_ls_goodness_of_fit_obs 1.174
_refine_ls_matrix_type full
_refine_ls_number_parameters 399
_refine_ls_number_reflns 4914
_refine_ls_number_restraints 0
_refine_ls_restrained_S_all 1.204
_refine_ls_restrained_S_obs 1.174
_refine_ls_R_factor_all 0.0764
_refine_ls_R_factor_obs 0.0636
_refine_ls_shift/esd_max 0.001
_refine_ls_shift/esd_mean 0.000
_refine_ls_structure_factor_coef Fsqd
_refine_ls_weighting_details 'w=1/[\s^2^(Fo^2^)+(0.1164P)^2^+1.9481P] where P=(Fo^2^+2Fc^2^)/3'
_refine_ls_weighting_scheme calc
_refine_ls_wR_factor_all 0.2203
_refine_ls_wR_factor_obs 0.1911
_reflns_number_observed 3944
_reflns_number_total 4928
_reflns_observed_criterion >2sigma(I)
_cod_data_source_file a909259esup1.cif
_cod_data_source_block 213829
_cod_depositor_comments
;
The following automatic conversions were performed:

'_exptl_crystal_density_meas' value 'not_measured' was changed to '?'
- the value is perceived as not measured.

Automatic conversion script
Id: cif_fix_values 3008 2015-01-20 13:52:24Z robertas 

The following automatic conversions were performed:

'_refine_ls_weighting_scheme' value 'calc
w=1/[\s^2^(Fo^2^)+(0.1164P)^2^+1.9481P] where P=(Fo^2^+2Fc^2^)/3' was
changed to 'calc'. New tag '_refine_ls_weighting_details' was
created. The value of the new tag was set to
'w=1/[\s^2^(Fo^2^)+(0.1164P)^2^+1.9481P] where P=(Fo^2^+2Fc^2^)/3'.

Automatic conversion script
Id: cif_fix_values 3143 2015-03-26 13:38:13Z robertas 
;
_cod_original_cell_volume 3664.5(18)
_cod_database_code 7213220
_refine_ls_special_details
; 
??Methyl H atom positions, R-CH~3~, were optimized by rotation about R-C 
bonds with idealized C-H, R--H and H--H distances.  Remaining H atoms 
were included as fixed idealized contributors.  H atom U's were assigned 
as 1.2 times Ueq of adjacent non-H atoms. 
;

loop_
_symmetry_equiv_pos_as_xyz
'x, y, z'
'-x, y+1/2, -z+1/2'
'-x, -y, -z'
'x, -y-1/2, z-1/2'

loop_
_atom_site_aniso_label
_atom_site_aniso_U_11
_atom_site_aniso_U_22
_atom_site_aniso_U_33
_atom_site_aniso_U_23
_atom_site_aniso_U_13
_atom_site_aniso_U_12
S1 0.0862(7) 0.0692(7) 0.0401(5) 0.0063(4) 0.0169(5) 0.0012(5)
C2 0.082(3) 0.069(3) 0.060(2) -0.013(2) 0.022(2) -0.013(2)
N3 0.054(2) 0.058(2) 0.054(2) -0.0061(14) 0.0209(14) -0.0074(14)
C4 0.051(2) 0.042(2) 0.048(2) 0.005(2) 0.017(2) 0.008(2)
C5 0.062(2) 0.035(2) 0.047(2) 0.0063(14) 0.019(2) 0.004(2)
C6 0.055(2) 0.042(2) 0.058(2) 0.002(2) 0.024(2) -0.008(2)
C7 0.038(2) 0.044(2) 0.045(2) 0.0048(15) 0.0112(14) -0.0007(14)
C8 0.043(2) 0.058(2) 0.041(2) 0.010(2) 0.0164(14) 0.001(2)
C9 0.038(2) 0.051(2) 0.036(2) 0.0028(14) 0.0116(13) 0.0027(14)
C10 0.040(2) 0.047(2) 0.036(2) 0.0025(14) 0.0094(13) 0.0026(14)
C11 0.041(2) 0.049(2) 0.034(2) 0.0020(14) 0.0099(13) 0.0014(14)
C12 0.042(2) 0.047(2) 0.043(2) -0.0046(15) 0.0105(14) 0.0021(14)
C13 0.056(2) 0.057(2) 0.033(2) -0.0023(15) 0.0144(14) 0.004(2)
C14 0.068(2) 0.080(3) 0.038(2) 0.008(2) 0.006(2) 0.012(2)
C15 0.110(3) 0.073(3) 0.040(2) -0.003(2) 0.027(2) 0.010(2)
C16 0.063(2) 0.078(3) 0.049(2) 0.006(2) 0.026(2) 0.000(2)
C17 0.053(2) 0.056(2) 0.039(2) -0.001(2) 0.0200(15) 0.006(2)
C18 0.063(2) 0.083(3) 0.054(2) -0.022(2) 0.014(2) 0.002(2)
C19 0.050(2) 0.065(2) 0.066(2) -0.005(2) 0.024(2) 0.010(2)
C20 0.110(3) 0.081(3) 0.054(2) 0.003(2) 0.048(2) 0.012(3)
O10 0.075(2) 0.0434(13) 0.0444(13) 0.0052(10) 0.0264(11) 0.0067(11)
O4 0.070(2) 0.0510(14) 0.058(2) -0.0068(12) 0.0296(12) -0.0013(12)
S1B 0.1011(8) 0.0732(7) 0.0406(6) 0.0062(4) 0.0238(5) 0.0066(6)
C2B 0.086(3) 0.078(3) 0.052(2) -0.013(2) 0.015(2) -0.008(2)
N3B 0.053(2) 0.061(2) 0.051(2) -0.0064(14) 0.0173(13) -0.0064(15)
C4B 0.051(2) 0.043(2) 0.048(2) 0.003(2) 0.020(2) 0.006(2)
C5B 0.067(2) 0.038(2) 0.048(2) 0.0073(15) 0.028(2) 0.006(2)
C6B 0.059(2) 0.047(2) 0.062(2) 0.000(2) 0.030(2) -0.005(2)
C7B 0.039(2) 0.048(2) 0.047(2) 0.004(2) 0.0153(14) 0.0008(15)
C8B 0.044(2) 0.057(2) 0.045(2) 0.006(2) 0.0215(15) 0.005(2)
C9B 0.040(2) 0.052(2) 0.039(2) 0.0031(15) 0.0129(14) 0.0088(14)
C10B 0.039(2) 0.048(2) 0.039(2) 0.0020(14) 0.0107(13) 0.0061(14)
C11B 0.040(2) 0.051(2) 0.036(2) 0.0012(14) 0.0086(13) 0.0011(15)
C12B 0.044(2) 0.051(2) 0.043(2) -0.0071(15) 0.0118(14) -0.0003(15)
C13B 0.056(2) 0.067(2) 0.030(2) -0.001(2) 0.0118(14) -0.001(2)
C14B 0.059(2) 0.077(3) 0.050(2) -0.004(2) 0.025(2) -0.004(2)
C16B 0.066(3) 0.111(4) 0.048(2) 0.022(2) 0.002(2) 0.001(2)
C15B 0.108(3) 0.078(3) 0.044(2) -0.010(2) 0.027(2) -0.006(3)
C17B 0.055(2) 0.060(2) 0.046(2) -0.003(2) 0.020(2) 0.012(2)
C20B 0.053(2) 0.060(2) 0.072(2) 0.003(2) 0.029(2) 0.013(2)
C18B 0.067(3) 0.104(4) 0.074(3) -0.034(3) 0.009(2) 0.014(2)
C19B 0.129(4) 0.095(3) 0.055(2) 0.019(2) 0.054(3) 0.049(3)
O10B 0.078(2) 0.0469(14) 0.0567(15) 0.0076(11) 0.0311(13) 0.0099(12)
O4B 0.070(2) 0.0536(14) 0.0565(15) -0.0108(12) 0.0337(12) -0.0026(12)

loop_
_atom_site_label
_atom_site_type_symbol
_atom_site_fract_x
_atom_site_fract_y
_atom_site_fract_z
_atom_site_U_iso_or_equiv
_atom_site_thermal_displace_type
_atom_site_occupancy
_atom_site_calc_flag
_atom_site_refinement_flags
S1 S 0.91138(10) 0.71667(6) 0.06396(5) 0.0645(4) Uani 1 d .
C2 C 0.8235(4) 0.6434(2) 0.0978(2) 0.0694(11) Uani 1 d .
H2A H 0.7491(4) 0.6336(2) 0.0646(2) 0.083 Uiso 1 calc R
H2B H 0.8682(4) 0.5948(2) 0.1061(2) 0.083 Uiso 1 calc R
N3 N 0.7985(3) 0.6739(2) 0.16285(15) 0.0539(8) Uani 1 d .
H3A H 0.7452(3) 0.6526(2) 0.18300(15) 0.065 Uiso 1 calc R
C4 C 0.8605(3) 0.7361(2) 0.1908(2) 0.0460(8) Uani 1 d .
C5 C 0.9531(3) 0.7640(2) 0.1490(2) 0.0470(8) Uani 1 d .
H5A H 0.9449(3) 0.8207(2) 0.1424(2) 0.056 Uiso 1 calc R
C6 C 1.0810(3) 0.7458(2) 0.1889(2) 0.0500(8) Uani 1 d .
H6A H 1.1377(3) 0.7574(2) 0.1585(2) 0.060 Uiso 1 calc R
H6B H 1.0997(3) 0.7799(2) 0.2297(2) 0.060 Uiso 1 calc R
C7 C 1.0976(3) 0.6618(2) 0.2131(2) 0.0419(7) Uani 1 d .
C8 C 1.1305(3) 0.6044(2) 0.1705(2) 0.0462(8) Uani 1 d .
H8A H 1.1481(3) 0.6188(2) 0.1272(2) 0.055 Uiso 1 calc R
C9 C 1.1387(3) 0.5250(2) 0.1895(2) 0.0409(7) Uani 1 d .
C10 C 1.1108(3) 0.5057(2) 0.2551(2) 0.0409(7) Uani 1 d .
C11 C 1.0834(3) 0.5631(2) 0.3020(2) 0.0408(7) Uani 1 d .
C12 C 1.0769(3) 0.6403(2) 0.2788(2) 0.0437(8) Uani 1 d .
H12A H 1.0579(3) 0.6791(2) 0.3086(2) 0.052 Uiso 1 calc R
C13 C 1.0605(3) 0.5426(2) 0.3758(2) 0.0479(8) Uani 1 d .
C14 C 1.1692(3) 0.4985(2) 0.4194(2) 0.0627(10) Uani 1 d .
H14A H 1.2403(3) 0.5300(2) 0.4230(2) 0.094 Uiso 1 calc R
H14B H 1.1805(3) 0.4499(2) 0.3965(2) 0.094 Uiso 1 calc R
H14C H 1.1541(3) 0.4881(2) 0.4657(2) 0.094 Uiso 1 calc R
C15 C 1.0422(4) 0.6165(2) 0.4184(2) 0.0729(12) Uani 1 d .
H15A H 1.1124(4) 0.6491(2) 0.4233(2) 0.109 Uiso 1 calc R
H15B H 1.0296(4) 0.6015(2) 0.4643(2) 0.109 Uiso 1 calc R
H15C H 0.9733(4) 0.6449(2) 0.3943(2) 0.109 Uiso 1 calc R
C16 C 0.9461(3) 0.4927(2) 0.3697(2) 0.0612(10) Uani 1 d .
H16A H 0.9327(3) 0.4803(2) 0.4160(2) 0.092 Uiso 1 calc R
H16B H 0.9556(3) 0.4452(2) 0.3448(2) 0.092 Uiso 1 calc R
H16C H 0.8784(3) 0.5214(2) 0.3445(2) 0.092 Uiso 1 calc R
C17 C 1.1796(3) 0.4641(2) 0.1400(2) 0.0480(8) Uani 1 d .
C18 C 1.0790(3) 0.4049(2) 0.1133(2) 0.0661(11) Uani 1 d .
H18A H 1.0555(3) 0.3793(2) 0.1527(2) 0.099 Uiso 1 calc R
H18B H 1.1078(3) 0.3666(2) 0.0841(2) 0.099 Uiso 1 calc R
H18C H 1.0109(3) 0.4317(2) 0.0862(2) 0.099 Uiso 1 calc R
C19 C 1.2925(3) 0.4213(2) 0.1786(2) 0.0587(10) Uani 1 d .
H19A H 1.2750(3) 0.3959(2) 0.2198(2) 0.088 Uiso 1 calc R
H19B H 1.3564(3) 0.4584(2) 0.1924(2) 0.088 Uiso 1 calc R
H19C H 1.3166(3) 0.3830(2) 0.1478(2) 0.088 Uiso 1 calc R
C20 C 1.2138(4) 0.5032(3) 0.0753(2) 0.0772(13) Uani 1 d .
H20A H 1.1454(4) 0.5308(3) 0.0495(2) 0.116 Uiso 1 calc R
H20B H 1.2388(4) 0.4639(3) 0.0456(2) 0.116 Uiso 1 calc R
H20C H 1.2787(4) 0.5394(3) 0.0903(2) 0.116 Uiso 1 calc R
O10 O 1.1097(2) 0.43009(13) 0.27856(11) 0.0525(6) Uani 1 d .
H10A H 1.1273(2) 0.40033(13) 0.24882(11) 0.079 Uiso 1 calc R
O4 O 0.8499(2) 0.76616(14) 0.24756(13) 0.0573(7) Uani 1 d .
S1B S 0.60151(11) 0.63727(6) 0.43331(5) 0.0703(4) Uani 1 d .
C2B C 0.6839(4) 0.7132(3) 0.3992(2) 0.0717(11) Uani 1 d .
H2BA H 0.6368(4) 0.7610(3) 0.3920(2) 0.086 Uiso 1 calc R
H2BB H 0.7589(4) 0.7240(3) 0.4316(2) 0.086 Uiso 1 calc R
N3B N 0.7070(3) 0.6838(2) 0.33304(15) 0.0540(8) Uani 1 d .
H3BA H 0.7602(3) 0.7054(2) 0.31293(15) 0.065 Uiso 1 calc R
C4B C 0.6442(3) 0.6227(2) 0.3041(2) 0.0459(8) Uani 1 d .
C5B C 0.5535(3) 0.5934(2) 0.3474(2) 0.0487(8) Uani 1 d .
H5BA H 0.5612(3) 0.5364(2) 0.3522(2) 0.058 Uiso 1 calc R
C6B C 0.4249(3) 0.6130(2) 0.3101(2) 0.0535(9) Uani 1 d .
H6BA H 0.4037(3) 0.5800(2) 0.2687(2) 0.064 Uiso 1 calc R
H6BB H 0.3701(3) 0.6007(2) 0.3415(2) 0.064 Uiso 1 calc R
C7B C 0.4074(3) 0.6976(2) 0.2877(2) 0.0438(8) Uani 1 d .
C8B C 0.3719(3) 0.7542(2) 0.3298(2) 0.0470(8) Uani 1 d .
H8BA H 0.3537(3) 0.7390(2) 0.3728(2) 0.056 Uiso 1 calc R
C9B C 0.3616(3) 0.8331(2) 0.3115(2) 0.0429(8) Uani 1 d .
C10B C 0.3910(3) 0.8540(2) 0.2468(2) 0.0414(8) Uani 1 d .
C11B C 0.4216(3) 0.7978(2) 0.1998(2) 0.0422(8) Uani 1 d .
C12B C 0.4288(3) 0.7203(2) 0.2222(2) 0.0452(8) Uani 1 d .
H12B H 0.4487(3) 0.6821(2) 0.1921(2) 0.054 Uiso 1 calc R
C13B C 0.4472(3) 0.8196(2) 0.1270(2) 0.0502(9) Uani 1 d .
C14B C 0.5591(3) 0.8717(2) 0.1340(2) 0.0602(10) Uani 1 d .
H14D H 0.5733(3) 0.8846(2) 0.0880(2) 0.090 Uiso 1 calc R
H14E H 0.6276(3) 0.8444(2) 0.1600(2) 0.090 Uiso 1 calc R
H14F H 0.5465(3) 0.9190(2) 0.1586(2) 0.090 Uiso 1 calc R
C16B C 0.3371(4) 0.8614(3) 0.0819(2) 0.0760(13) Uani 1 d .
H16D H 0.2675(4) 0.8283(3) 0.0778(2) 0.114 Uiso 1 calc R
H16E H 0.3532(4) 0.8720(3) 0.0359(2) 0.114 Uiso 1 calc R
H16F H 0.3225(4) 0.9097(3) 0.1043(2) 0.114 Uiso 1 calc R
C15B C 0.4722(4) 0.7467(3) 0.0854(2) 0.0748(12) Uani 1 d .
H15D H 0.4040(4) 0.7122(3) 0.0797(2) 0.112 Uiso 1 calc R
H15E H 0.5421(4) 0.7201(3) 0.1107(2) 0.112 Uiso 1 calc R
H15F H 0.4859(4) 0.7622(3) 0.0399(2) 0.112 Uiso 1 calc R
C17B C 0.3165(3) 0.8934(2) 0.3600(2) 0.0522(9) Uani 1 d .
C20B C 0.2068(3) 0.9380(2) 0.3205(2) 0.0592(10) Uani 1 d .
H20D H 0.1443(3) 0.9015(2) 0.3016(2) 0.089 Uiso 1 calc R
H20E H 0.2291(3) 0.9675(2) 0.2828(2) 0.089 Uiso 1 calc R
H20F H 0.1779(3) 0.9731(2) 0.3524(2) 0.089 Uiso 1 calc R
C18B C 0.4161(4) 0.9514(3) 0.3902(2) 0.0826(14) Uani 1 d .
H18D H 0.4849(4) 0.9233(3) 0.4150(2) 0.124 Uiso 1 calc R
H18E H 0.3874(4) 0.9865(3) 0.4222(2) 0.124 Uiso 1 calc R
H18F H 0.4386(4) 0.9809(3) 0.3525(2) 0.124 Uiso 1 calc R
C19B C 0.2736(5) 0.8519(3) 0.4213(2) 0.088(2) Uani 1 d .
H19D H 0.3391(5) 0.8227(3) 0.4483(2) 0.132 Uiso 1 calc R
H19E H 0.2087(5) 0.8170(3) 0.4029(2) 0.132 Uiso 1 calc R
H19F H 0.2462(5) 0.8902(3) 0.4511(2) 0.132 Uiso 1 calc R
O10B O 0.3913(2) 0.93010(14) 0.22399(12) 0.0583(7) Uani 1 d .
H10B H 0.3722(2) 0.95928(14) 0.25368(12) 0.087 Uiso 1 calc R
O4B O 0.6526(2) 0.59311(14) 0.24679(13) 0.0572(7) Uani 1 d .

loop_
_atom_type_symbol
_atom_type_description
_atom_type_scat_dispersion_real
_atom_type_scat_dispersion_imag
_atom_type_scat_source
C C 0.0181 0.0091 'International Tables Vol C Tables 4.2.6.8 and 6.1.1.4'
H H 0.0000 0.0000 'International Tables Vol C Tables 4.2.6.8 and 6.1.1.4'
N N 0.0311 0.0180 'International Tables Vol C Tables 4.2.6.8 and 6.1.1.4'
O O 0.0492 0.0322 'International Tables Vol C Tables 4.2.6.8 and 6.1.1.4'
S S 0.3331 0.5567 'International Tables Vol C Tables 4.2.6.8 and 6.1.1.4'

loop_
_geom_angle_atom_site_label_1
_geom_angle_atom_site_label_2
_geom_angle_atom_site_label_3
_geom_angle
C2 S1 C5 92.6(2)
N3 C2 S1 106.3(3)
C4 N3 C2 117.9(3)
O4 C4 N3 124.0(3)
O4 C4 C5 122.4(3)
N3 C4 C5 113.5(3)
C4 C5 C6 110.5(3)
C4 C5 S1 104.9(2)
C6 C5 S1 114.9(2)
C7 C6 C5 113.3(3)
C8 C7 C12 118.2(3)
C8 C7 C6 121.6(3)
C12 C7 C6 120.2(3)
C7 C8 C9 122.9(3)
C8 C9 C10 116.7(3)
C8 C9 C17 120.1(3)
C10 C9 C17 123.2(3)
O10 C10 C9 122.6(3)
O10 C10 C11 115.2(3)
C9 C10 C11 122.2(3)
C12 C11 C10 117.2(3)
C12 C11 C13 120.5(3)
C10 C11 C13 122.3(3)
C7 C12 C11 122.7(3)
C16 C13 C11 110.2(3)
C16 C13 C15 107.3(3)
C11 C13 C15 111.9(3)
C16 C13 C14 110.0(3)
C11 C13 C14 111.0(3)
C15 C13 C14 106.4(3)
C20 C17 C19 106.7(3)
C20 C17 C18 107.4(3)
C19 C17 C18 110.1(3)
C20 C17 C9 111.4(3)
C19 C17 C9 109.9(3)
C18 C17 C9 111.2(3)
C2B S1B C5B 92.8(2)
N3B C2B S1B 105.6(3)
C4B N3B C2B 118.3(3)
O4B C4B N3B 124.9(3)
O4B C4B C5B 122.1(3)
N3B C4B C5B 112.9(3)
C4B C5B C6B 110.3(3)
C4B C5B S1B 104.6(2)
C6B C5B S1B 115.6(2)
C7B C6B C5B 113.8(3)
C8B C7B C12B 117.9(3)
C8B C7B C6B 122.7(3)
C12B C7B C6B 119.5(3)
C7B C8B C9B 123.3(3)
C8B C9B C10B 116.9(3)
C8B C9B C17B 120.8(3)
C10B C9B C17B 122.3(3)
O10B C10B C9B 123.0(3)
O10B C10B C11B 114.9(3)
C9B C10B C11B 122.1(3)
C12B C11B C10B 117.1(3)
C12B C11B C13B 120.4(3)
C10B C11B C13B 122.5(3)
C7B C12B C11B 122.6(3)
C14B C13B C11B 111.0(3)
C14B C13B C15B 106.6(3)
C11B C13B C15B 111.6(3)
C14B C13B C16B 110.1(3)
C11B C13B C16B 110.7(3)
C15B C13B C16B 106.8(3)
C20B C17B C18B 109.6(3)
C20B C17B C19B 105.6(3)
C18B C17B C19B 108.9(4)
C20B C17B C9B 111.1(3)
C18B C17B C9B 111.0(3)
C19B C17B C9B 110.5(3)

loop_
_geom_bond_atom_site_label_1
_geom_bond_atom_site_label_2
_geom_bond_distance
S1 C2 1.798(4)
S1 C5 1.811(3)
C2 N3 1.438(5)
N3 C4 1.329(4)
C4 O4 1.237(4)
C4 C5 1.517(5)
C5 C6 1.535(5)
C6 C7 1.509(4)
C7 C8 1.378(5)
C7 C12 1.384(4)
C8 C9 1.403(5)
C9 C10 1.404(4)
C9 C17 1.543(4)
C10 O10 1.369(4)
C10 C11 1.411(4)
C11 C12 1.391(5)
C11 C13 1.538(4)
C13 C16 1.536(5)
C13 C15 1.543(5)
C13 C14 1.546(5)
C17 C20 1.532(5)
C17 C19 1.534(5)
C17 C18 1.536(5)
S1B C2B 1.794(4)
S1B C5B 1.807(4)
C2B N3B 1.444(5)
N3B C4B 1.324(4)
C4B O4B 1.238(4)
C4B C5B 1.528(5)
C5B C6B 1.531(5)
C6B C7B 1.511(5)
C7B C8B 1.373(5)
C7B C12B 1.388(4)
C8B C9B 1.393(5)
C9B C10B 1.399(4)
C9B C17B 1.546(4)
C10B O10B 1.372(4)
C10B C11B 1.410(4)
C11B C12B 1.390(5)
C11B C13B 1.537(4)
C13B C14B 1.532(5)
C13B C15B 1.537(5)
C13B C16B 1.549(5)
C17B C20B 1.529(5)
C17B C18B 1.529(6)
C17B C19B 1.537(5)
